data_4065771
loop_
_publ_author_name
'Huang, Hui'
'Hughes, Russell P.'
'Rheingold, Arnold L.'

_publ_section_title
;
 Synthesis and Structural Characterization of New Perfluoroacyl and
 Perfluoroalkyl Group 6 Transition Metal Compounds
;
_journal_issue 8
_journal_name_full Organometallics
_journal_page_first 1948
_journal_paper_doi 10.1021/om1001183
_journal_volume 29
_journal_year 2010
_chemical_formula_moiety 'C16 H15 F7 Mo O3'
_chemical_formula_sum 'C16 H15 F7 Mo O3'
_chemical_formula_weight 484.22
_chemical_name_systematic
; 
 ? 
;
_space_group_IT_number 14
_symmetry_cell_setting monoclinic
_symmetry_space_group_name_Hall '-P 2yn'
_symmetry_space_group_name_H-M 'P 1 21/n 1'
_atom_sites_solution_hydrogens geom
_atom_sites_solution_primary direct
_atom_sites_solution_secondary difmap
_audit_creation_method SHELXL-97
_cell_angle_alpha 90.00
_cell_angle_beta 96.3550(10)
_cell_angle_gamma 90.00
_cell_formula_units_Z 4
_cell_length_a 8.5750(6)
_cell_length_b 16.7549(12)
_cell_length_c 12.8756(10)
_cell_measurement_reflns_used 5406
_cell_measurement_temperature 100(2)
_cell_measurement_theta_max 28.22
_cell_measurement_theta_min 2.43
_cell_volume 1838.5(2)
_computing_cell_refinement 'Bruker SMART'
_computing_data_collection 'Bruker SMART'
_computing_data_reduction 'Bruker SAINT'
_computing_molecular_graphics 'Bruker SHELXTL'
_computing_publication_material 'Bruker SHELXTL'
_computing_structure_refinement 'SHELXL-97 (Sheldrick, 1997)'
_computing_structure_solution 'SHELXS-97 (Sheldrick, 1990)'
_diffrn_ambient_temperature 100(2)
_diffrn_measured_fraction_theta_full 1.000
_diffrn_measured_fraction_theta_max 0.942
_diffrn_measurement_device_type 'CCD area detector'
_diffrn_measurement_method 'phi and omega scans'
_diffrn_radiation_monochromator graphite
_diffrn_radiation_source 'fine-focus sealed tube'
_diffrn_radiation_type MoK\a
_diffrn_radiation_wavelength 0.71073
_diffrn_reflns_av_R_equivalents 0.0252
_diffrn_reflns_av_sigmaI/netI 0.0241
_diffrn_reflns_limit_h_max 11
_diffrn_reflns_limit_h_min -11
_diffrn_reflns_limit_k_max 21
_diffrn_reflns_limit_k_min -22
_diffrn_reflns_limit_l_max 16
_diffrn_reflns_limit_l_min -17
_diffrn_reflns_number 15622
_diffrn_reflns_theta_full 25.00
_diffrn_reflns_theta_max 28.26
_diffrn_reflns_theta_min 2.00
_exptl_absorpt_coefficient_mu 0.794
_exptl_absorpt_correction_T_max 0.8901
_exptl_absorpt_correction_T_min 0.8261
_exptl_absorpt_correction_type multi-scan
_exptl_absorpt_process_details sadabs
_exptl_crystal_colour GREEN
_exptl_crystal_density_diffrn 1.749
_exptl_crystal_density_method 'not measured'
_exptl_crystal_description BLOCKS
_exptl_crystal_F_000 960
_exptl_crystal_size_max 0.25
_exptl_crystal_size_mid 0.20
_exptl_crystal_size_min 0.15
_refine_diff_density_max 0.763
_refine_diff_density_min -0.445
_refine_diff_density_rms 0.073
_refine_ls_extinction_method none
_refine_ls_goodness_of_fit_ref 0.987
_refine_ls_hydrogen_treatment constr
_refine_ls_matrix_type full
_refine_ls_number_parameters 249
_refine_ls_number_reflns 4278
_refine_ls_number_restraints 0
_refine_ls_restrained_S_all 0.987
_refine_ls_R_factor_all 0.0292
_refine_ls_R_factor_gt 0.0260
_refine_ls_shift/su_max 0.001
_refine_ls_shift/su_mean 0.000
_refine_ls_structure_factor_coef Fsqd
_refine_ls_weighting_details 'calc w=1/[\s^2^(Fo^2^)+(0.0392P)^2^+1.2742P] where P=(Fo^2^+2Fc^2^)/3'
_refine_ls_weighting_scheme calc
_refine_ls_wR_factor_gt 0.0661
_refine_ls_wR_factor_ref 0.0679
_reflns_number_gt 3942
_reflns_number_total 4278
_reflns_threshold_expression >2sigma(I)
_cod_data_source_file om1001183_si_001.cif
_cod_data_source_block rph391_compound_1c
_cod_depositor_comments
;
The following automatic conversions were performed:

'_symmetry_cell_setting' value 'Monoclinic' changed to 'monoclinic'
according to /home/saulius/struct/CIF-dictionaries/cif_core.dic
dictionary named 'cif_core.dic' version 2.4.1 from 2010-06-29.

Automatic conversion script
Id: cif_fix_values 1715 2011-07-08 13:25:40Z adriana 
;
_cod_original_sg_symbol_Hall '-P 2yn '
_cod_original_sg_symbol_H-M P2(1)/n
_cod_database_code 4065771

loop_
_symmetry_equiv_pos_as_xyz
'x, y, z'
'-x+1/2, y+1/2, -z+1/2'
'-x, -y, -z'
'x-1/2, -y-1/2, z-1/2'

loop_
_atom_site_label
_atom_site_type_symbol
_atom_site_fract_x
_atom_site_fract_y
_atom_site_fract_z
_atom_site_U_iso_or_equiv
_atom_site_adp_type
_atom_site_occupancy
_atom_site_symmetry_multiplicity
_atom_site_calc_flag
_atom_site_refinement_flags
Mo1 Mo 0.872205(17) 0.193502(8) 0.227246(11) 0.01557(6) Uani 1 1 d .
F1 F 1.15756(13) 0.10445(7) 0.16104(9) 0.0264(3) Uani 1 1 d .
F2 F 0.97122(14) 0.02017(6) 0.19206(9) 0.0255(2) Uani 1 1 d .
F3 F 1.04884(16) 0.04815(8) 0.40532(9) 0.0371(3) Uani 1 1 d .
F4 F 1.23906(17) 0.12498(8) 0.36651(11) 0.0410(3) Uani 1 1 d .
F5 F 1.34011(18) -0.01617(8) 0.41835(11) 0.0448(4) Uani 1 1 d .
F6 F 1.34239(19) -0.00623(11) 0.25266(13) 0.0563(5) Uani 1 1 d .
F7 F 1.16666(18) -0.07582(8) 0.31411(13) 0.0484(4) Uani 1 1 d .
O1 O 1.18615(18) 0.28632(9) 0.29548(13) 0.0320(3) Uani 1 1 d .
O2 O 0.7052(2) 0.07398(10) 0.36865(14) 0.0392(4) Uani 1 1 d .
O3 O 0.8016(2) 0.30768(9) 0.40853(13) 0.0348(4) Uani 1 1 d .
C1 C 0.8312(2) 0.16898(12) 0.04344(14) 0.0219(4) Uani 1 1 d .
C2 C 0.8761(2) 0.25025(11) 0.06093(14) 0.0201(4) Uani 1 1 d .
C3 C 0.7586(2) 0.28861(11) 0.11409(14) 0.0198(4) Uani 1 1 d .
C4 C 0.6422(2) 0.23012(12) 0.13100(15) 0.0224(4) Uani 1 1 d .
C5 C 0.6888(2) 0.15596(11) 0.08764(15) 0.0234(4) Uani 1 1 d .
C6 C 0.9098(3) 0.11082(13) -0.02274(16) 0.0317(5) Uani 1 1 d .
H6A H 0.8637 0.1154 -0.0956 0.048 Uiso 1 1 calc R
H6B H 0.8946 0.0564 0.0022 0.048 Uiso 1 1 calc R
H6C H 1.0223 0.1227 -0.0180 0.048 Uiso 1 1 calc R
C7 C 1.0127(3) 0.28975(14) 0.01886(17) 0.0300(5) Uani 1 1 d .
H7A H 0.9888 0.2978 -0.0566 0.045 Uiso 1 1 calc R
H7B H 1.1058 0.2558 0.0324 0.045 Uiso 1 1 calc R
H7C H 1.0329 0.3415 0.0533 0.045 Uiso 1 1 calc R
C8 C 0.7497(3) 0.37617(12) 0.13833(16) 0.0283(4) Uani 1 1 d .
H8A H 0.6935 0.4040 0.0785 0.042 Uiso 1 1 calc R
H8B H 0.8561 0.3979 0.1523 0.042 Uiso 1 1 calc R
H8C H 0.6938 0.3836 0.2000 0.042 Uiso 1 1 calc R
C9 C 0.4886(2) 0.24539(15) 0.17437(19) 0.0336(5) Uani 1 1 d .
H9A H 0.4090 0.2610 0.1175 0.050 Uiso 1 1 calc R
H9B H 0.5022 0.2884 0.2262 0.050 Uiso 1 1 calc R
H9C H 0.4547 0.1967 0.2076 0.050 Uiso 1 1 calc R
C10 C 0.5932(3) 0.08031(13) 0.0763(2) 0.0376(5) Uani 1 1 d .
H10A H 0.5328 0.0791 0.0071 0.056 Uiso 1 1 calc R
H10B H 0.5212 0.0786 0.1303 0.056 Uiso 1 1 calc R
H10C H 0.6635 0.0341 0.0841 0.056 Uiso 1 1 calc R
C11 C 1.0768(2) 0.24867(11) 0.27323(15) 0.0209(4) Uani 1 1 d .
C12 C 0.7745(2) 0.11539(12) 0.32101(16) 0.0260(4) Uani 1 1 d .
C13 C 0.8264(2) 0.26393(12) 0.34352(15) 0.0230(4) Uani 1 1 d .
C14 C 1.0448(2) 0.09052(11) 0.22898(15) 0.0207(4) Uani 1 1 d .
C15 C 1.1425(2) 0.06454(12) 0.33142(15) 0.0244(4) Uani 1 1 d .
C16 C 1.2503(3) -0.00926(13) 0.32828(17) 0.0292(4) Uani 1 1 d .

loop_
_atom_site_aniso_label
_atom_site_aniso_U_11
_atom_site_aniso_U_22
_atom_site_aniso_U_33
_atom_site_aniso_U_23
_atom_site_aniso_U_13
_atom_site_aniso_U_12
Mo1 0.01679(9) 0.01309(9) 0.01689(9) -0.00115(5) 0.00207(6) -0.00085(5)
F1 0.0251(6) 0.0297(6) 0.0251(6) 0.0030(5) 0.0063(5) 0.0069(5)
F2 0.0307(6) 0.0164(5) 0.0277(6) -0.0049(4) -0.0041(5) 0.0006(4)
F3 0.0426(7) 0.0467(8) 0.0228(6) 0.0069(6) 0.0068(5) 0.0147(6)
F4 0.0501(8) 0.0239(6) 0.0425(8) -0.0015(6) -0.0242(6) -0.0020(6)
F5 0.0521(9) 0.0371(8) 0.0400(8) 0.0047(6) -0.0183(7) 0.0154(7)
F6 0.0475(9) 0.0677(11) 0.0572(10) 0.0255(8) 0.0216(8) 0.0311(8)
F7 0.0526(9) 0.0202(6) 0.0684(10) -0.0004(7) -0.0108(8) 0.0054(6)
O1 0.0269(8) 0.0277(8) 0.0408(9) -0.0019(7) 0.0003(7) -0.0070(6)
O2 0.0430(9) 0.0290(8) 0.0487(10) 0.0091(7) 0.0191(8) -0.0042(7)
O3 0.0425(10) 0.0339(9) 0.0304(8) -0.0099(6) 0.0148(7) -0.0029(7)
C1 0.0269(10) 0.0208(9) 0.0166(9) -0.0028(7) -0.0042(7) 0.0048(8)
C2 0.0236(9) 0.0202(9) 0.0162(8) 0.0016(7) 0.0005(7) 0.0028(7)
C3 0.0233(9) 0.0175(8) 0.0177(9) 0.0000(7) -0.0018(7) 0.0034(7)
C4 0.0195(9) 0.0229(9) 0.0241(9) -0.0018(8) -0.0011(7) 0.0014(7)
C5 0.0239(9) 0.0190(9) 0.0255(10) -0.0025(7) -0.0056(8) -0.0004(7)
C6 0.0443(13) 0.0290(11) 0.0199(9) -0.0065(8) -0.0048(9) 0.0141(9)
C7 0.0301(11) 0.0356(11) 0.0254(10) 0.0066(9) 0.0084(9) -0.0008(9)
C8 0.0391(12) 0.0182(9) 0.0271(10) 0.0003(8) 0.0010(9) 0.0052(8)
C9 0.0191(10) 0.0383(12) 0.0440(13) -0.0017(10) 0.0057(9) 0.0029(9)
C10 0.0367(12) 0.0257(11) 0.0471(14) -0.0054(10) -0.0103(10) -0.0097(9)
C11 0.0222(9) 0.0191(9) 0.0217(9) -0.0006(7) 0.0044(7) 0.0000(7)
C12 0.0276(10) 0.0200(9) 0.0311(10) 0.0004(8) 0.0064(8) 0.0007(8)
C13 0.0236(9) 0.0226(9) 0.0239(9) 0.0006(8) 0.0070(8) -0.0035(7)
C14 0.0225(9) 0.0196(9) 0.0198(9) -0.0012(7) 0.0012(7) -0.0003(7)
C15 0.0303(10) 0.0202(9) 0.0216(9) -0.0005(7) -0.0019(8) 0.0017(8)
C16 0.0309(11) 0.0272(10) 0.0286(11) 0.0046(8) -0.0014(9) 0.0061(8)

loop_
_atom_type_symbol
_atom_type_description
_atom_type_scat_dispersion_real
_atom_type_scat_dispersion_imag
_atom_type_scat_source
C C 0.0033 0.0016 'International Tables Vol C Tables 4.2.6.8 and 6.1.1.4'
H H 0.0000 0.0000 'International Tables Vol C Tables 4.2.6.8 and 6.1.1.4'
O O 0.0106 0.0060 'International Tables Vol C Tables 4.2.6.8 and 6.1.1.4'
F F 0.0171 0.0103 'International Tables Vol C Tables 4.2.6.8 and 6.1.1.4'
Mo Mo -1.6832 0.6857 'International Tables Vol C Tables 4.2.6.8 and 6.1.1.4'

loop_
_geom_angle_atom_site_label_1
_geom_angle_atom_site_label_2
_geom_angle_atom_site_label_3
_geom_angle
C13 Mo1 C11 75.12(8)
C13 Mo1 C12 78.73(8)
C11 Mo1 C12 121.76(8)
C13 Mo1 C14 128.97(8)
C11 Mo1 C14 78.48(7)
C12 Mo1 C14 79.35(7)
C13 Mo1 C4 91.06(8)
C11 Mo1 C4 134.86(7)
C12 Mo1 C4 96.15(8)
C14 Mo1 C4 136.78(7)
C13 Mo1 C3 87.74(7)
C11 Mo1 C3 99.34(7)
C12 Mo1 C3 130.63(8)
C14 Mo1 C3 139.62(7)
C4 Mo1 C3 36.33(7)
C13 Mo1 C5 124.65(8)
C11 Mo1 C5 147.06(7)
C12 Mo1 C5 89.82(8)
C14 Mo1 C5 100.67(7)
C4 Mo1 C5 36.11(7)
C3 Mo1 C5 59.89(7)
C13 Mo1 C2 118.21(7)
C11 Mo1 C2 88.99(7)
C12 Mo1 C2 148.76(8)
C14 Mo1 C2 103.98(7)
C4 Mo1 C2 59.80(7)
C3 Mo1 C2 35.86(6)
C5 Mo1 C2 58.95(7)
C13 Mo1 C1 146.29(7)
C11 Mo1 C1 113.46(7)
C12 Mo1 C1 117.02(8)
C14 Mo1 C1 84.46(7)
C4 Mo1 C1 59.17(7)
C3 Mo1 C1 59.10(6)
C5 Mo1 C1 34.94(7)
C2 Mo1 C1 35.04(6)
C5 C1 C2 108.21(17)
C5 C1 C6 125.96(19)
C2 C1 C6 125.36(19)
C5 C1 Mo1 70.63(10)
C2 C1 Mo1 70.84(10)
C6 C1 Mo1 130.34(13)
C1 C2 C3 108.18(17)
C1 C2 C7 124.96(18)
C3 C2 C7 126.47(18)
C1 C2 Mo1 74.12(10)
C3 C2 Mo1 70.35(10)
C7 C2 Mo1 126.85(13)
C2 C3 C4 107.74(16)
C2 C3 C8 126.28(18)
C4 C3 C8 125.71(18)
C2 C3 Mo1 73.79(10)
C4 C3 Mo1 71.54(11)
C8 C3 Mo1 124.87(13)
C3 C4 C5 107.70(17)
C3 C4 C9 126.30(18)
C5 C4 C9 125.61(18)
C3 C4 Mo1 72.12(10)
C5 C4 Mo1 73.69(11)
C9 C4 Mo1 125.40(14)
C1 C5 C4 108.14(17)
C1 C5 C10 124.93(19)
C4 C5 C10 126.38(19)
C1 C5 Mo1 74.44(11)
C4 C5 Mo1 70.20(10)
C10 C5 Mo1 127.78(15)
C1 C6 H6A 109.5
C1 C6 H6B 109.5
H6A C6 H6B 109.5
C1 C6 H6C 109.5
H6A C6 H6C 109.5
H6B C6 H6C 109.5
C2 C7 H7A 109.5
C2 C7 H7B 109.5
H7A C7 H7B 109.5
C2 C7 H7C 109.5
H7A C7 H7C 109.5
H7B C7 H7C 109.5
C3 C8 H8A 109.5
C3 C8 H8B 109.5
H8A C8 H8B 109.5
C3 C8 H8C 109.5
H8A C8 H8C 109.5
H8B C8 H8C 109.5
C4 C9 H9A 109.5
C4 C9 H9B 109.5
H9A C9 H9B 109.5
C4 C9 H9C 109.5
H9A C9 H9C 109.5
H9B C9 H9C 109.5
C5 C10 H10A 109.5
C5 C10 H10B 109.5
H10A C10 H10B 109.5
C5 C10 H10C 109.5
H10A C10 H10C 109.5
H10B C10 H10C 109.5
O1 C11 Mo1 173.56(18)
O2 C12 Mo1 172.99(19)
O3 C13 Mo1 176.99(17)
F1 C14 F2 104.28(14)
F1 C14 C15 103.59(15)
F2 C14 C15 103.58(14)
F1 C14 Mo1 111.30(11)
F2 C14 Mo1 111.64(12)
C15 C14 Mo1 120.90(13)
F3 C15 F4 108.00(17)
F3 C15 C14 110.69(16)
F4 C15 C14 109.15(15)
F3 C15 C16 105.17(16)
F4 C15 C16 105.13(17)
C14 C15 C16 118.17(17)
F6 C16 F5 108.19(19)
F6 C16 F7 106.8(2)
F5 C16 F7 107.44(17)
F6 C16 C15 113.36(17)
F5 C16 C15 109.77(18)
F7 C16 C15 111.06(18)

loop_
_geom_bond_atom_site_label_1
_geom_bond_atom_site_label_2
_geom_bond_distance
Mo1 C13 1.979(2)
Mo1 C11 2.013(2)
Mo1 C12 2.024(2)
Mo1 C14 2.2717(19)
Mo1 C4 2.2939(19)
Mo1 C3 2.3015(18)
Mo1 C5 2.3399(19)
Mo1 C2 2.3466(18)
Mo1 C1 2.3894(18)
F1 C14 1.393(2)
F2 C14 1.395(2)
F3 C15 1.340(2)
F4 C15 1.354(2)
F5 C16 1.324(2)
F6 C16 1.321(3)
F7 C16 1.328(3)
O1 C11 1.140(2)
O2 C12 1.136(2)
O3 C13 1.150(2)
C1 C5 1.420(3)
C1 C2 1.426(3)
C1 C6 1.502(3)
C2 C3 1.432(3)
C2 C7 1.498(3)
C3 C4 1.433(3)
C3 C8 1.504(3)
C4 C5 1.437(3)
C4 C9 1.508(3)
C5 C10 1.508(3)
C6 H6A 0.9800
C6 H6B 0.9800
C6 H6C 0.9800
C7 H7A 0.9800
C7 H7B 0.9800
C7 H7C 0.9800
C8 H8A 0.9800
C8 H8B 0.9800
C8 H8C 0.9800
C9 H9A 0.9800
C9 H9B 0.9800
C9 H9C 0.9800
C10 H10A 0.9800
C10 H10B 0.9800
C10 H10C 0.9800
C14 C15 1.545(3)
C15 C16 1.547(3)
